data_7217193
loop_
_publ_author_name
'Cheng, Xiangrong'
'Shao, Wen-Hao'
'Zhang, Shoude'
'Wang, Guowei'
'Shan, Lei'
'Shen, Yunheng'
'Sun, Qingyan'
'Jin, Huizi'
'Zhang, Weidong'

_publ_section_title
;
 Winolides A-C, bioactive sesquiterpene lactones with unusual
 5,6-secoeudesmane frameworks from Inula wissmanniana
;
_journal_name_full 'RSC Advances'
_journal_paper_doi 10.1039/C4RA05131A
_journal_year 2014
_chemical_absolute_configuration ad
_chemical_formula_sum 'C14 H14 Br N O4'
_chemical_formula_weight 340.17
_chemical_name_systematic
;
?
;
_space_group_IT_number 4
_symmetry_cell_setting monoclinic
_symmetry_space_group_name_Hall 'P 2yb'
_symmetry_space_group_name_H-M 'P 1 21 1'
_atom_sites_solution_hydrogens geom
_atom_sites_solution_primary direct
_atom_sites_solution_secondary difmap
_audit_creation_method SHELXL-97
_cell_angle_alpha 90.00
_cell_angle_beta 104.370(3)
_cell_angle_gamma 90.00
_cell_formula_units_Z 4
_cell_length_a 6.2427(12)
_cell_length_b 19.473(4)
_cell_length_c 11.986(2)
_cell_measurement_reflns_used 4821
_cell_measurement_temperature 140(2)
_cell_measurement_theta_max 30.13
_cell_measurement_theta_min 2.73
_cell_volume 1411.5(5)
_computing_cell_refinement 'Bruker SAINT'
_computing_data_collection 'Bruker APEX2'
_computing_data_reduction 'Bruker SAINT'
_computing_molecular_graphics 'Bruker SHELXTL'
_computing_publication_material 'Bruker SHELXTL'
_computing_structure_refinement 'SHELXL-97 (Sheldrick, 2008)'
_computing_structure_solution 'SHELXS-97 (Sheldrick, 2008)'
_diffrn_ambient_temperature 140(2)
_diffrn_measured_fraction_theta_full 0.993
_diffrn_measured_fraction_theta_max 0.993
_diffrn_measurement_device_type 'Bruker APEX-II CCD'
_diffrn_measurement_method '\f and \w scans'
_diffrn_radiation_monochromator graphite
_diffrn_radiation_source 'fine-focus sealed tube'
_diffrn_radiation_type MoK\a
_diffrn_radiation_wavelength 0.71073
_diffrn_reflns_av_R_equivalents 0.0341
_diffrn_reflns_av_sigmaI/netI 0.0683
_diffrn_reflns_limit_h_max 8
_diffrn_reflns_limit_h_min -8
_diffrn_reflns_limit_k_max 27
_diffrn_reflns_limit_k_min -22
_diffrn_reflns_limit_l_max 17
_diffrn_reflns_limit_l_min -17
_diffrn_reflns_number 13762
_diffrn_reflns_theta_full 30.60
_diffrn_reflns_theta_max 30.60
_diffrn_reflns_theta_min 1.75
_exptl_absorpt_coefficient_mu 2.924
_exptl_absorpt_correction_T_max 0.8920
_exptl_absorpt_correction_T_min 0.4741
_exptl_absorpt_correction_type multi-scan
_exptl_absorpt_process_details sadabs
_exptl_crystal_colour colourless
_exptl_crystal_density_diffrn 1.601
_exptl_crystal_density_method 'not measured'
_exptl_crystal_description prism
_exptl_crystal_F_000 688
_exptl_crystal_size_max 0.30
_exptl_crystal_size_mid 0.06
_exptl_crystal_size_min 0.04
_refine_diff_density_max 0.550
_refine_diff_density_min -0.441
_refine_diff_density_rms 0.070
_refine_ls_abs_structure_details 'Flack H D (1983), Acta Cryst. A39, 876-881'
_refine_ls_abs_structure_Flack 0.018(6)
_refine_ls_extinction_method none
_refine_ls_goodness_of_fit_ref 1.025
_refine_ls_hydrogen_treatment constr
_refine_ls_matrix_type full
_refine_ls_number_parameters 361
_refine_ls_number_reflns 6804
_refine_ls_number_restraints 1
_refine_ls_restrained_S_all 1.024
_refine_ls_R_factor_all 0.0497
_refine_ls_R_factor_gt 0.0353
_refine_ls_shift/su_max 0.001
_refine_ls_shift/su_mean 0.000
_refine_ls_structure_factor_coef Fsqd
_refine_ls_weighting_details 'calc w=1/[\s^2^(Fo^2^)+(0.0295P)^2^+0.0000P] where P=(Fo^2^+2Fc^2^)/3'
_refine_ls_weighting_scheme calc
_refine_ls_wR_factor_gt 0.0835
_refine_ls_wR_factor_ref 0.0878
_reflns_number_gt 5512
_reflns_number_total 6804
_reflns_threshold_expression >2sigma(I)
_cod_data_source_file c4ra05131a2.cif
_cod_data_source_block mo_dm13008_0m
_cod_depositor_comments
;
The following automatic conversions were performed:

'_symmetry_cell_setting' value 'Monoclinic' changed to 'monoclinic'
according to
/usr/data/users/saulius/crontab/automatic-downloads/rss-feeds/RSC/lib/dictionaries/cif_core.dic
dictionary named 'cif_core.dic' version 2.4.2 from 2011-04-26.

Automatic conversion script
Id: cif_fix_values 2281 2013-09-26 08:29:07Z andrius 
;
_cod_original_sg_symbol_H-M P2(1)
_cod_database_code 7217193

loop_
_symmetry_equiv_pos_as_xyz
'x, y, z'
'-x, y+1/2, -z'

loop_
_atom_site_label
_atom_site_type_symbol
_atom_site_fract_x
_atom_site_fract_y
_atom_site_fract_z
_atom_site_U_iso_or_equiv
_atom_site_adp_type
_atom_site_occupancy
_atom_site_symmetry_multiplicity
_atom_site_calc_flag
_atom_site_refinement_flags
Br1 Br -0.45960(7) 1.132859(19) 1.24708(3) 0.04794(11) Uani 1 1 d .
Br2 Br -0.15054(8) 0.364215(18) 0.77979(3) 0.05137(12) Uani 1 1 d .
N1 N -0.0477(5) 0.95125(13) 0.9433(2) 0.0278(5) Uani 1 1 d .
H1 H -0.0812 0.9074 0.9441 0.033 Uiso 1 1 calc R
N2 N 0.1530(5) 0.55929(13) 0.4549(2) 0.0286(5) Uani 1 1 d .
H2 H 0.0942 0.6005 0.4520 0.034 Uiso 1 1 calc R
O1 O -0.1116(4) 0.68311(14) 0.4622(2) 0.0446(6) Uani 1 1 d .
O2 O -0.1488(5) 0.74278(18) 0.6135(3) 0.0651(9) Uani 1 1 d .
O3 O 0.1529(4) 0.91387(10) 0.82771(16) 0.0273(4) Uani 1 1 d .
O4 O 0.1420(5) 1.02773(11) 0.8593(2) 0.0413(6) Uani 1 1 d .
O5 O 0.7811(3) 0.80567(11) -0.05755(19) 0.0305(5) Uani 1 1 d .
O6 O 0.9102(3) 0.72367(11) 0.07223(19) 0.0277(4) Uani 1 1 d .
O7 O 0.3194(3) 0.60733(10) 0.33308(16) 0.0259(4) Uani 1 1 d .
O8 O 0.3790(4) 0.49429(12) 0.3724(2) 0.0385(6) Uani 1 1 d .
C1 C -0.0458(6) 0.72862(19) 0.5311(3) 0.0353(7) Uani 1 1 d .
C2 C 0.1466(6) 0.77384(18) 0.5425(3) 0.0343(7) Uani 1 1 d .
C3 C 0.1245(6) 0.83127(18) 0.6228(3) 0.0364(7) Uani 1 1 d .
H3 H 0.0403 0.8694 0.5755 0.044 Uiso 1 1 calc R
C4 C -0.0296(7) 0.7967(3) 0.6891(4) 0.0586(13) Uani 1 1 d .
H4A H 0.0578 0.7767 0.7622 0.070 Uiso 1 1 calc R
H4B H -0.1345 0.8306 0.7069 0.070 Uiso 1 1 calc R
C5 C 0.3009(7) 0.7639(2) 0.4847(3) 0.0445(9) Uani 1 1 d .
H5A H 0.2891 0.7261 0.4334 0.053 Uiso 1 1 calc R
H5B H 0.4226 0.7945 0.4949 0.053 Uiso 1 1 calc R
C6 C 0.3343(5) 0.86081(18) 0.6960(3) 0.0320(6) Uani 1 1 d .
H6A H 0.4390 0.8687 0.6473 0.038 Uiso 1 1 calc R
H6B H 0.4022 0.8268 0.7558 0.038 Uiso 1 1 calc R
C7 C 0.3020(6) 0.92733(16) 0.7540(3) 0.0313(6) Uani 1 1 d .
H7A H 0.4457 0.9445 0.8005 0.038 Uiso 1 1 calc R
H7B H 0.2376 0.9625 0.6956 0.038 Uiso 1 1 calc R
C8 C 0.0855(5) 0.96997(15) 0.8752(2) 0.0256(6) Uani 1 1 d .
C9 C -0.1385(5) 0.99523(15) 1.0133(2) 0.0242(6) Uani 1 1 d .
C10 C -0.0522(6) 1.05947(17) 1.0481(3) 0.0325(7) Uani 1 1 d .
H10 H 0.0716 1.0760 1.0234 0.039 Uiso 1 1 calc R
C11 C -0.1459(6) 1.09964(18) 1.1188(3) 0.0362(7) Uani 1 1 d .
H11 H -0.0850 1.1434 1.1437 0.043 Uiso 1 1 calc R
C12 C -0.3276(6) 1.07597(18) 1.1527(2) 0.0327(7) Uani 1 1 d .
C13 C -0.4174(6) 1.01297(18) 1.1190(3) 0.0334(7) Uani 1 1 d .
H13 H -0.5428 0.9972 1.1431 0.040 Uiso 1 1 calc R
C14 C -0.3223(6) 0.97251(16) 1.0489(3) 0.0290(6) Uani 1 1 d .
H14 H -0.3835 0.9287 1.0250 0.035 Uiso 1 1 calc R
C15 C 0.5368(5) 0.74471(15) 0.0379(2) 0.0238(6) Uani 1 1 d .
C16 C 0.7461(4) 0.76351(15) 0.0092(2) 0.0229(6) Uani 1 1 d .
C17 C 0.5805(5) 0.68121(14) 0.1103(2) 0.0213(5) Uani 1 1 d .
H17 H 0.5489 0.6402 0.0587 0.026 Uiso 1 1 calc R
C18 C 0.8294(5) 0.68654(15) 0.1597(2) 0.0250(6) Uani 1 1 d .
H18A H 0.8638 0.7121 0.2334 0.030 Uiso 1 1 calc R
H18B H 0.8972 0.6403 0.1730 0.030 Uiso 1 1 calc R
C19 C 0.3551(5) 0.78303(17) 0.0034(3) 0.0317(7) Uani 1 1 d .
H19A H 0.3585 0.8234 -0.0406 0.038 Uiso 1 1 calc R
H19B H 0.2223 0.7699 0.0229 0.038 Uiso 1 1 calc R
C20 C 0.4458(5) 0.67537(16) 0.2008(3) 0.0269(6) Uani 1 1 d .
H20A H 0.4986 0.7103 0.2615 0.032 Uiso 1 1 calc R
H20B H 0.2886 0.6852 0.1640 0.032 Uiso 1 1 calc R
C21 C 0.4637(5) 0.60483(16) 0.2559(2) 0.0247(6) Uani 1 1 d .
H21A H 0.4153 0.5688 0.1968 0.030 Uiso 1 1 calc R
H21B H 0.6179 0.5952 0.2988 0.030 Uiso 1 1 calc R
C22 C 0.2919(5) 0.54775(15) 0.3859(2) 0.0245(6) Uani 1 1 d .
C23 C 0.0936(5) 0.51181(16) 0.5308(2) 0.0254(6) Uani 1 1 d .
C24 C -0.0965(6) 0.52710(19) 0.5688(3) 0.0351(7) Uani 1 1 d .
H24 H -0.1784 0.5675 0.5423 0.042 Uiso 1 1 calc R
C25 C -0.1646(6) 0.4842(2) 0.6437(3) 0.0368(8) Uani 1 1 d .
H25 H -0.2917 0.4953 0.6702 0.044 Uiso 1 1 calc R
C26 C -0.0473(6) 0.42460(18) 0.6806(3) 0.0360(8) Uani 1 1 d .
C27 C 0.1422(6) 0.40882(18) 0.6463(3) 0.0367(8) Uani 1 1 d .
H27 H 0.2239 0.3685 0.6738 0.044 Uiso 1 1 calc R
C28 C 0.2127(6) 0.45322(16) 0.5701(3) 0.0294(7) Uani 1 1 d .
H28 H 0.3427 0.4429 0.5457 0.035 Uiso 1 1 calc R

loop_
_atom_site_aniso_label
_atom_site_aniso_U_11
_atom_site_aniso_U_22
_atom_site_aniso_U_33
_atom_site_aniso_U_23
_atom_site_aniso_U_13
_atom_site_aniso_U_12
Br1 0.0594(2) 0.0494(2) 0.04035(18) -0.00654(16) 0.02244(17) 0.01845(19)
Br2 0.0779(3) 0.0514(2) 0.02982(15) 0.00263(15) 0.02292(17) -0.0301(2)
N1 0.0408(15) 0.0200(12) 0.0285(12) -0.0019(9) 0.0198(11) 0.0000(10)
N2 0.0385(15) 0.0250(12) 0.0289(12) 0.0028(10) 0.0207(11) -0.0020(11)
O1 0.0434(15) 0.0481(15) 0.0397(12) -0.0138(11) 0.0055(11) 0.0049(12)
O2 0.0384(15) 0.091(2) 0.0753(19) -0.0511(18) 0.0308(14) -0.0238(15)
O3 0.0417(12) 0.0212(10) 0.0238(9) 0.0015(8) 0.0171(9) 0.0014(9)
O4 0.0620(17) 0.0226(11) 0.0501(14) 0.0020(10) 0.0346(13) -0.0028(10)
O5 0.0272(11) 0.0297(11) 0.0398(11) 0.0108(9) 0.0179(9) -0.0028(9)
O6 0.0156(9) 0.0282(10) 0.0423(11) 0.0107(9) 0.0127(9) 0.0020(8)
O7 0.0315(11) 0.0244(10) 0.0277(9) 0.0031(8) 0.0185(9) -0.0025(8)
O8 0.0547(15) 0.0279(11) 0.0433(12) 0.0080(10) 0.0319(12) 0.0046(11)
C1 0.0287(17) 0.0444(19) 0.0305(15) -0.0053(14) 0.0030(13) 0.0115(15)
C2 0.0447(19) 0.0317(16) 0.0291(14) -0.0028(13) 0.0139(14) 0.0096(15)
C3 0.0434(19) 0.0373(18) 0.0280(14) -0.0053(13) 0.0076(14) 0.0136(15)
C4 0.037(2) 0.088(3) 0.059(2) -0.046(2) 0.0275(19) -0.022(2)
C5 0.058(2) 0.042(2) 0.0427(18) -0.0099(16) 0.0299(17) -0.0041(18)
C6 0.0349(17) 0.0335(16) 0.0322(13) 0.0018(13) 0.0171(12) 0.0037(14)
C7 0.0363(17) 0.0331(16) 0.0295(14) 0.0006(12) 0.0179(13) -0.0021(13)
C8 0.0342(16) 0.0226(14) 0.0217(12) 0.0029(10) 0.0104(11) 0.0034(12)
C9 0.0270(15) 0.0268(14) 0.0199(12) 0.0026(11) 0.0079(11) 0.0081(12)
C10 0.0355(18) 0.0338(17) 0.0286(14) -0.0020(12) 0.0089(13) -0.0002(14)
C11 0.0391(19) 0.0324(17) 0.0351(16) -0.0066(14) 0.0052(14) 0.0047(15)
C12 0.0392(18) 0.0373(18) 0.0213(13) 0.0015(12) 0.0067(12) 0.0154(14)
C13 0.0304(17) 0.0435(19) 0.0284(14) 0.0045(13) 0.0113(13) 0.0053(14)
C14 0.0387(18) 0.0239(14) 0.0273(14) 0.0018(11) 0.0138(13) 0.0039(13)
C15 0.0172(13) 0.0305(15) 0.0252(12) 0.0069(11) 0.0082(11) -0.0025(11)
C16 0.0156(13) 0.0261(15) 0.0280(13) 0.0037(11) 0.0072(11) -0.0011(11)
C17 0.0184(13) 0.0234(13) 0.0238(12) 0.0040(10) 0.0085(10) -0.0010(10)
C18 0.0179(13) 0.0259(14) 0.0313(14) 0.0071(11) 0.0061(11) -0.0003(11)
C19 0.0252(15) 0.0371(17) 0.0367(15) 0.0113(13) 0.0151(13) 0.0042(13)
C20 0.0233(14) 0.0316(15) 0.0309(14) 0.0090(12) 0.0166(12) 0.0042(12)
C21 0.0259(14) 0.0290(14) 0.0235(12) 0.0035(11) 0.0142(11) -0.0026(12)
C22 0.0286(15) 0.0256(14) 0.0212(12) 0.0005(11) 0.0098(11) -0.0059(12)
C23 0.0285(16) 0.0303(15) 0.0187(12) -0.0031(11) 0.0083(11) -0.0116(12)
C24 0.0357(19) 0.044(2) 0.0303(15) 0.0005(14) 0.0164(14) -0.0046(15)
C25 0.0351(18) 0.054(2) 0.0250(14) -0.0003(14) 0.0148(13) -0.0145(16)
C26 0.049(2) 0.0385(19) 0.0233(13) -0.0039(13) 0.0142(14) -0.0244(16)
C27 0.053(2) 0.0318(17) 0.0255(14) 0.0015(13) 0.0094(15) -0.0107(16)
C28 0.0362(17) 0.0306(16) 0.0238(13) -0.0017(12) 0.0118(12) -0.0117(13)

loop_
_atom_type_symbol
_atom_type_description
_atom_type_scat_dispersion_real
_atom_type_scat_dispersion_imag
_atom_type_scat_source
C C 0.0033 0.0016 'International Tables Vol C Tables 4.2.6.8 and 6.1.1.4'
H H 0.0000 0.0000 'International Tables Vol C Tables 4.2.6.8 and 6.1.1.4'
N N 0.0061 0.0033 'International Tables Vol C Tables 4.2.6.8 and 6.1.1.4'
O O 0.0106 0.0060 'International Tables Vol C Tables 4.2.6.8 and 6.1.1.4'
Br Br -0.2901 2.4595 'International Tables Vol C Tables 4.2.6.8 and 6.1.1.4'

loop_
_geom_angle_atom_site_label_1
_geom_angle_atom_site_label_2
_geom_angle_atom_site_label_3
_geom_angle
C8 N1 C9 126.3(2)
C8 N1 H1 116.8
C9 N1 H1 116.8
C22 N2 C23 126.5(3)
C22 N2 H2 116.7
C23 N2 H2 116.7
C1 O2 C4 110.0(3)
C8 O3 C7 115.1(2)
C16 O6 C18 109.6(2)
C22 O7 C21 116.3(2)
O1 C1 O2 120.8(3)
O1 C1 C2 129.3(3)
O2 C1 C2 109.9(3)
C5 C2 C1 123.0(3)
C5 C2 C3 129.3(4)
C1 C2 C3 107.6(3)
C6 C3 C2 117.0(3)
C6 C3 C4 115.5(3)
C2 C3 C4 99.9(3)
C6 C3 H3 107.9
C2 C3 H3 107.9
C4 C3 H3 107.9
O2 C4 C3 106.3(3)
O2 C4 H4A 110.5
C3 C4 H4A 110.5
O2 C4 H4B 110.5
C3 C4 H4B 110.5
H4A C4 H4B 108.7
C2 C5 H5A 120.0
C2 C5 H5B 120.0
H5A C5 H5B 120.0
C3 C6 C7 113.7(3)
C3 C6 H6A 108.8
C7 C6 H6A 108.8
C3 C6 H6B 108.8
C7 C6 H6B 108.8
H6A C6 H6B 107.7
O3 C7 C6 107.7(2)
O3 C7 H7A 110.2
C6 C7 H7A 110.2
O3 C7 H7B 110.2
C6 C7 H7B 110.2
H7A C7 H7B 108.5
O4 C8 O3 123.7(3)
O4 C8 N1 126.4(3)
O3 C8 N1 109.9(2)
C10 C9 C14 118.9(3)
C10 C9 N1 122.9(3)
C14 C9 N1 118.2(3)
C9 C10 C11 120.2(3)
C9 C10 H10 119.9
C11 C10 H10 119.9
C12 C11 C10 119.7(3)
C12 C11 H11 120.1
C10 C11 H11 120.1
C13 C12 C11 121.4(3)
C13 C12 Br1 119.3(3)
C11 C12 Br1 119.3(3)
C12 C13 C14 118.9(3)
C12 C13 H13 120.6
C14 C13 H13 120.6
C13 C14 C9 120.9(3)
C13 C14 H14 119.5
C9 C14 H14 119.5
C19 C15 C16 121.5(3)
C19 C15 C17 131.3(3)
C16 C15 C17 107.2(2)
O5 C16 O6 121.6(2)
O5 C16 C15 129.9(3)
O6 C16 C15 108.5(2)
C15 C17 C18 101.0(2)
C15 C17 C20 114.8(2)
C18 C17 C20 114.6(2)
C15 C17 H17 108.7
C18 C17 H17 108.7
C20 C17 H17 108.7
O6 C18 C17 104.8(2)
O6 C18 H18A 110.8
C17 C18 H18A 110.8
O6 C18 H18B 110.8
C17 C18 H18B 110.8
H18A C18 H18B 108.9
C15 C19 H19A 120.0
C15 C19 H19B 120.0
H19A C19 H19B 120.0
C21 C20 C17 112.4(2)
C21 C20 H20A 109.1
C17 C20 H20A 109.1
C21 C20 H20B 109.1
C17 C20 H20B 109.1
H20A C20 H20B 107.9
O7 C21 C20 105.0(2)
O7 C21 H21A 110.8
C20 C21 H21A 110.8
O7 C21 H21B 110.8
C20 C21 H21B 110.8
H21A C21 H21B 108.8
O8 C22 O7 124.4(2)
O8 C22 N2 127.1(3)
O7 C22 N2 108.5(2)
C28 C23 C24 119.5(3)
C28 C23 N2 123.9(3)
C24 C23 N2 116.7(3)
C25 C24 C23 120.5(3)
C25 C24 H24 119.7
C23 C24 H24 119.7
C24 C25 C26 119.7(3)
C24 C25 H25 120.1
C26 C25 H25 120.1
C27 C26 C25 121.0(3)
C27 C26 Br2 119.9(3)
C25 C26 Br2 119.1(3)
C26 C27 C28 119.1(3)
C26 C27 H27 120.4
C28 C27 H27 120.4
C23 C28 C27 120.1(3)
C23 C28 H28 119.9
C27 C28 H28 119.9

loop_
_geom_bond_atom_site_label_1
_geom_bond_atom_site_label_2
_geom_bond_distance
Br1 C12 1.910(3)
Br2 C26 1.895(3)
N1 C8 1.352(4)
N1 C9 1.412(4)
N1 H1 0.8800
N2 C22 1.358(4)
N2 C23 1.410(4)
N2 H2 0.8800
O1 C1 1.211(4)
O2 C1 1.334(4)
O2 C4 1.463(5)
O3 C8 1.347(3)
O3 C7 1.458(4)
O4 C8 1.208(4)
O5 C16 1.203(3)
O6 C16 1.356(4)
O6 C18 1.462(3)
O7 C22 1.353(3)
O7 C21 1.443(3)
O8 C22 1.203(4)
C1 C2 1.468(5)
C2 C5 1.333(5)
C2 C3 1.504(4)
C3 C6 1.499(5)
C3 C4 1.547(6)
C3 H3 1.0000
C4 H4A 0.9900
C4 H4B 0.9900
C5 H5A 0.9500
C5 H5B 0.9500
C6 C7 1.507(4)
C6 H6A 0.9900
C6 H6B 0.9900
C7 H7A 0.9900
C7 H7B 0.9900
C9 C10 1.385(5)
C9 C14 1.392(4)
C10 C11 1.385(5)
C10 H10 0.9500
C11 C12 1.376(5)
C11 H11 0.9500
C12 C13 1.368(5)
C13 C14 1.388(4)
C13 H13 0.9500
C14 H14 0.9500
C15 C19 1.335(4)
C15 C16 1.477(4)
C15 C17 1.497(4)
C17 C18 1.523(4)
C17 C20 1.533(4)
C17 H17 1.0000
C18 H18A 0.9900
C18 H18B 0.9900
C19 H19A 0.9500
C19 H19B 0.9500
C20 C21 1.516(4)
C20 H20A 0.9900
C20 H20B 0.9900
C21 H21A 0.9900
C21 H21B 0.9900
C23 C28 1.379(5)
C23 C24 1.404(4)
C24 C25 1.369(5)
C24 H24 0.9500
C25 C26 1.385(6)
C25 H25 0.9500
C26 C27 1.381(5)
C27 C28 1.405(4)
C27 H27 0.9500
C28 H28 0.9500

loop_
_geom_torsion_atom_site_label_1
_geom_torsion_atom_site_label_2
_geom_torsion_atom_site_label_3
_geom_torsion_atom_site_label_4
_geom_torsion
C4 O2 C1 O1 176.5(4)
C4 O2 C1 C2 -2.1(4)
O1 C1 C2 C5 -10.1(6)
O2 C1 C2 C5 168.4(4)
O1 C1 C2 C3 167.1(3)
O2 C1 C2 C3 -14.4(4)
C5 C2 C3 C6 -34.6(5)
C1 C2 C3 C6 148.4(3)
C5 C2 C3 C4 -160.1(4)
C1 C2 C3 C4 22.9(4)
C1 O2 C4 C3 17.2(5)
C6 C3 C4 O2 -150.4(3)
C2 C3 C4 O2 -23.9(4)
C2 C3 C6 C7 167.3(3)
C4 C3 C6 C7 -75.5(4)
C8 O3 C7 C6 -172.3(2)
C3 C6 C7 O3 60.2(3)
C7 O3 C8 O4 0.0(4)
C7 O3 C8 N1 -178.8(2)
C9 N1 C8 O4 -3.2(5)
C9 N1 C8 O3 175.5(3)
C8 N1 C9 C10 -19.9(5)
C8 N1 C9 C14 160.3(3)
C14 C9 C10 C11 1.1(5)
N1 C9 C10 C11 -178.7(3)
C9 C10 C11 C12 -1.1(5)
C10 C11 C12 C13 0.6(5)
C10 C11 C12 Br1 -178.5(2)
C11 C12 C13 C14 -0.1(5)
Br1 C12 C13 C14 179.0(2)
C12 C13 C14 C9 0.0(5)
C10 C9 C14 C13 -0.5(5)
N1 C9 C14 C13 179.2(3)
C18 O6 C16 O5 169.9(3)
C18 O6 C16 C15 -10.5(3)
C19 C15 C16 O5 -11.7(5)
C17 C15 C16 O5 170.3(3)
C19 C15 C16 O6 168.7(3)
C17 C15 C16 O6 -9.3(3)
C19 C15 C17 C18 -154.1(3)
C16 C15 C17 C18 23.7(3)
C19 C15 C17 C20 -30.2(4)
C16 C15 C17 C20 147.5(3)
C16 O6 C18 C17 25.8(3)
C15 C17 C18 O6 -29.3(3)
C20 C17 C18 O6 -153.2(2)
C15 C17 C20 C21 169.2(2)
C18 C17 C20 C21 -74.5(3)
C22 O7 C21 C20 174.5(2)
C17 C20 C21 O7 -177.0(2)
C21 O7 C22 O8 0.1(4)
C21 O7 C22 N2 179.8(2)
C23 N2 C22 O8 4.4(5)
C23 N2 C22 O7 -175.3(3)
C22 N2 C23 C28 18.9(5)
C22 N2 C23 C24 -162.3(3)
C28 C23 C24 C25 -0.4(5)
N2 C23 C24 C25 -179.2(3)
C23 C24 C25 C26 -1.2(5)
C24 C25 C26 C27 2.3(5)
C24 C25 C26 Br2 -177.7(2)
C25 C26 C27 C28 -1.8(5)
Br2 C26 C27 C28 178.2(2)
C24 C23 C28 C27 0.9(4)
N2 C23 C28 C27 179.6(3)
C26 C27 C28 C23 0.2(5)
